data_1531720
loop_
_publ_author_name
'Lefevre, C.'
'Malaman, B.'
'Venturini, G.'

_publ_section_title
;
 A neutron diffraction study of (Hf Fe6 Ge6)-type Er Mn6 Ge6-x Gax
 compounds (x=0.2, 0.4 and 1.0)
;
_journal_name_full 'Journal of Alloys Compd.'
_journal_page_first 26
_journal_page_last 34
_journal_volume 335
_journal_year 2002
_chemical_formula_sum 'Er Ga0.4 Ge5.6 Mn6'
_chemical_name_systematic 'Er Mn6 (Ge5.6 Ga0.4)'
_space_group_IT_number 191
_symmetry_space_group_name_Hall '-P 6 2'
_symmetry_space_group_name_H-M 'P 6/m m m'
_cell_angle_alpha 90
_cell_angle_beta 90
_cell_angle_gamma 120
_cell_formula_units_Z 1
_cell_length_a 5.2039
_cell_length_b 5.2039
_cell_length_c 8.151
_cell_volume 191.161
_citation_journal_id_ASTM JALCEU
_cod_data_source_file Lefevre_JALCEU_2002_425.cif
_cod_data_source_block Er1Ga0.4Ge5.6Mn6
_cod_original_formula_sum 'Er1 Ga0.4 Ge5.6 Mn6'
_cod_database_code 1531720

loop_
_symmetry_equiv_pos_as_xyz
x,y,z
x-y,x,z
-y,x-y,z
-x,-y,z
-x+y,-x,z
y,-x+y,z
-y,-x,-z
x-y,-y,-z
x,x-y,-z
y,x,-z
-x+y,y,-z
-x,-x+y,-z
-x,-y,-z
-x+y,-x,-z
y,-x+y,-z
x,y,-z
x-y,x,-z
-y,x-y,-z
y,x,z
-x+y,y,z
-x,-x+y,z
-y,-x,z
x-y,-y,z
x,x-y,z

loop_
_atom_site_label
_atom_site_type_symbol
_atom_site_fract_x
_atom_site_fract_y
_atom_site_fract_z
_atom_site_occupancy
_atom_site_U_iso_or_equiv
Ga3 Ga 0 0 0.342 0.1 0.0
Ga2 Ga 0.3333 0.6667 0.5 0.05 0.0
Er1 Er 0 0 0 1 0.0
Ge1 Ge 0.3333 0.6667 0 0.95 0.0
Mn1 Mn 0 0.5 0.246 1 0.0
Ga1 Ga 0.3333 0.6667 0 0.05 0.0
Ge2 Ge 0.3333 0.6667 0.5 0.95 0.0
Ge3 Ge 0 0 0.342 0.9 0.0
